data_7022480
loop_
_publ_author_name
'Xiong, Zhi-Fang'
'Gao, Rui-Min'
'Xie, Zheng-Kun'
'Guo, Bei-Bei'
'Li, Li'
'Zhu, Yan-Yan'
'Li, Gang'

_publ_section_title
;
 Assembly of a series of MOFs based on the 2-(m-methoxyphenyl)imidazole
 dicarboxylate ligand.
;
_journal_issue 13
_journal_name_full 'Dalton transactions (Cambridge, England : 2003)'
_journal_page_first 4613
_journal_page_last 4624
_journal_paper_doi 10.1039/c2dt32727a
_journal_volume 42
_journal_year 2013
_chemical_formula_sum 'C24 H18 N4 O10 Sr'
_chemical_formula_weight 610.04
_chemical_name_systematic
;
?
;
_space_group_IT_number 88
_symmetry_cell_setting tetragonal
_symmetry_space_group_name_Hall '-I 4ad'
_symmetry_space_group_name_H-M 'I 41/a :2'
_atom_sites_solution_hydrogens geom
_atom_sites_solution_primary direct
_atom_sites_solution_secondary difmap
_audit_creation_method SHELXL-97
_cell_angle_alpha 90.00
_cell_angle_beta 90.00
_cell_angle_gamma 90.00
_cell_formula_units_Z 8
_cell_length_a 16.7894(12)
_cell_length_b 16.7894(12)
_cell_length_c 17.349(3)
_cell_measurement_reflns_used 1689
_cell_measurement_temperature 296(2)
_cell_measurement_theta_max 20.42
_cell_measurement_theta_min 2.43
_cell_volume 4890.4(10)
_computing_cell_refinement 'Bruker SAINT'
_computing_data_collection 'Bruker APEX2'
_computing_data_reduction 'Bruker SAINT'
_computing_molecular_graphics 'Bruker SHELXTL'
_computing_publication_material 'Bruker SHELXTL'
_computing_structure_refinement 'SHELXL-97 (Sheldrick, 2008)'
_computing_structure_solution 'SHELXS-97 (Sheldrick, 2008)'
_diffrn_ambient_temperature 296(2)
_diffrn_measured_fraction_theta_full 0.999
_diffrn_measured_fraction_theta_max 0.999
_diffrn_measurement_device_type 'Bruker APEXII CCD '
_diffrn_measurement_method '\f and \w scans'
_diffrn_radiation_monochromator graphite
_diffrn_radiation_source 'sealed tube'
_diffrn_radiation_type MoK\a
_diffrn_radiation_wavelength 0.71073
_diffrn_reflns_av_R_equivalents 0.0843
_diffrn_reflns_av_unetI/netI 0.0680
_diffrn_reflns_limit_h_max 21
_diffrn_reflns_limit_h_min -15
_diffrn_reflns_limit_k_max 21
_diffrn_reflns_limit_k_min -21
_diffrn_reflns_limit_l_max 20
_diffrn_reflns_limit_l_min -22
_diffrn_reflns_number 14668
_diffrn_reflns_theta_full 27.49
_diffrn_reflns_theta_max 27.49
_diffrn_reflns_theta_min 1.69
_exptl_absorpt_coefficient_mu 2.272
_exptl_absorpt_correction_T_max 0.7125
_exptl_absorpt_correction_T_min 0.6593
_exptl_absorpt_correction_type multi-scan
_exptl_absorpt_process_details '(SADABS; Bruker, 2008)'
_exptl_crystal_colour yellow
_exptl_crystal_density_diffrn 1.657
_exptl_crystal_density_method 'not measured'
_exptl_crystal_description block
_exptl_crystal_F_000 2464
_exptl_crystal_size_max 0.20
_exptl_crystal_size_mid 0.18
_exptl_crystal_size_min 0.16
_refine_diff_density_max 0.772
_refine_diff_density_min -0.428
_refine_diff_density_rms 0.088
_refine_ls_extinction_method none
_refine_ls_goodness_of_fit_ref 1.051
_refine_ls_hydrogen_treatment constr
_refine_ls_matrix_type full
_refine_ls_number_parameters 179
_refine_ls_number_reflns 2803
_refine_ls_number_restraints 0
_refine_ls_restrained_S_all 1.051
_refine_ls_R_factor_all 0.0861
_refine_ls_R_factor_gt 0.0468
_refine_ls_shift/su_max 0.000
_refine_ls_shift/su_mean 0.000
_refine_ls_structure_factor_coef Fsqd
_refine_ls_weighting_details 'calc w=1/[\s^2^(Fo^2^)+(0.0512P)^2^+7.9464P] where P=(Fo^2^+2Fc^2^)/3'
_refine_ls_weighting_scheme calc
_refine_ls_wR_factor_gt 0.1074
_refine_ls_wR_factor_ref 0.1217
_reflns_number_gt 1882
_reflns_number_total 2803
_reflns_threshold_expression >2sigma(I)
_cod_data_source_file c2dt32727a.txt
_cod_data_source_block a2
_cod_depositor_comments
;
The following automatic conversions were performed:

'_symmetry_cell_setting' value 'Tetragonal' changed to 'tetragonal'
according to /home/saulius/struct/CIF-dictionaries/cif_core.dic
dictionary named 'cif_core.dic' version 2.4.2 from
2011-04-26.

'_exptl_absorpt_correction_type' value 'Multi-scan'
changed to 'multi-scan' according to
/home/saulius/struct/CIF-dictionaries/cif_core.dic dictionary named
'cif_core.dic' version 2.4.2 from 2011-04-26.

Automatic conversion script
Id: cif_fix_values 1891 2012-01-12 08:04:46Z andrius 
;
_cod_original_cell_volume 4890.4(9)
_cod_original_sg_symbol_H-M I4(1)/a
_cod_database_code 7022480

loop_
_symmetry_equiv_pos_as_xyz
'x, y, z'
'-x+1/2, -y, z+1/2'
'-y+3/4, x+1/4, z+1/4'
'y+3/4, -x+3/4, z+3/4'
'x+1/2, y+1/2, z+1/2'
'-x+1, -y+1/2, z+1'
'-y+5/4, x+3/4, z+3/4'
'y+5/4, -x+5/4, z+5/4'
'-x, -y, -z'
'x-1/2, y, -z-1/2'
'y-3/4, -x-1/4, -z-1/4'
'-y-3/4, x-3/4, -z-3/4'
'-x+1/2, -y+1/2, -z+1/2'
'x, y+1/2, -z'
'y-1/4, -x+1/4, -z+1/4'
'-y-1/4, x-1/4, -z-1/4'

loop_
_atom_site_label
_atom_site_type_symbol
_atom_site_fract_x
_atom_site_fract_y
_atom_site_fract_z
_atom_site_U_iso_or_equiv
_atom_site_adp_type
_atom_site_occupancy
_atom_site_symmetry_multiplicity
_atom_site_calc_flag
_atom_site_refinement_flags
C1 C 0.8551(3) 0.6148(3) 1.0069(3) 0.0435(12) Uani 1 1 d .
H1 H 0.9079 0.6256 1.0192 0.052 Uiso 1 1 calc R
C2 C 0.8068(3) 0.6739(3) 0.9772(3) 0.0388(11) Uani 1 1 d .
C3 C 0.7274(2) 0.6584(2) 0.9595(2) 0.0311(10) Uani 1 1 d .
H3 H 0.6950 0.6988 0.9405 0.037 Uiso 1 1 calc R
C4 C 0.6969(2) 0.5822(2) 0.9705(2) 0.0280(9) Uani 1 1 d .
C5 C 0.7455(3) 0.5227(3) 0.9995(3) 0.0341(10) Uani 1 1 d .
H5 H 0.7254 0.4716 1.0065 0.041 Uiso 1 1 calc R
C7 C 0.6147(2) 0.5650(2) 0.9474(2) 0.0253(8) Uani 1 1 d .
C8 C 0.5125(2) 0.4996(2) 0.8995(2) 0.0253(9) Uani 1 1 d .
C9 C 0.8034(4) 0.8034(4) 0.9231(5) 0.087(2) Uani 1 1 d .
H9A H 0.7542 0.8174 0.9479 0.131 Uiso 1 1 calc R
H9B H 0.7925 0.7828 0.8726 0.131 Uiso 1 1 calc R
H9C H 0.8365 0.8498 0.9190 0.131 Uiso 1 1 calc R
C10 C 0.4911(2) 0.5769(2) 0.9156(2) 0.0255(9) Uani 1 1 d .
C11 C 0.4682(2) 0.4303(2) 0.8670(2) 0.0258(8) Uani 1 1 d .
C12 C 0.4154(2) 0.6199(2) 0.9031(2) 0.0306(9) Uani 1 1 d .
C13 C 0.8240(3) 0.5392(3) 1.0180(3) 0.0405(11) Uani 1 1 d .
H13 H 0.8561 0.4991 1.0381 0.049 Uiso 1 1 calc R
N1 N 0.55543(18) 0.61734(18) 0.94668(19) 0.0249(7) Uani 1 1 d .
N2 N 0.59023(18) 0.49343(18) 0.92072(19) 0.0260(7) Uani 1 1 d .
H2 H 0.6190 0.4511 0.9177 0.031 Uiso 1 1 calc R
O1 O 0.8425(2) 0.7455(2) 0.9666(2) 0.0638(11) Uani 1 1 d .
O2 O 0.50493(16) 0.36619(16) 0.86543(17) 0.0324(7) Uani 1 1 d .
O3 O 0.39806(17) 0.44209(16) 0.84394(18) 0.0357(7) Uani 1 1 d .
O4 O 0.40740(17) 0.68834(17) 0.92628(19) 0.0415(8) Uani 1 1 d .
O5 O 0.35773(18) 0.58377(17) 0.8676(2) 0.0423(8) Uani 1 1 d .
H5A H 0.3707 0.5376 0.8588 0.064 Uiso 1 1 calc R
Sr1 Sr 0.5000 0.7500 1.02105(3) 0.02397(16) Uani 1 2 d S

loop_
_atom_site_aniso_label
_atom_site_aniso_U_11
_atom_site_aniso_U_22
_atom_site_aniso_U_33
_atom_site_aniso_U_23
_atom_site_aniso_U_13
_atom_site_aniso_U_12
C1 0.027(2) 0.054(3) 0.050(3) -0.012(2) -0.005(2) -0.002(2)
C2 0.034(2) 0.039(3) 0.043(3) -0.011(2) 0.002(2) -0.009(2)
C3 0.029(2) 0.031(2) 0.033(2) -0.0046(18) 0.0006(17) 0.0019(18)
C4 0.027(2) 0.026(2) 0.030(2) -0.0060(17) 0.0019(17) 0.0039(17)
C5 0.032(2) 0.033(2) 0.038(2) -0.006(2) -0.0038(18) 0.0009(18)
C7 0.026(2) 0.025(2) 0.025(2) -0.0024(16) 0.0001(16) -0.0021(16)
C8 0.024(2) 0.026(2) 0.026(2) -0.0005(15) 0.0034(16) 0.0002(16)
C9 0.090(5) 0.063(4) 0.108(6) 0.022(4) -0.006(4) -0.019(4)
C10 0.027(2) 0.024(2) 0.026(2) -0.0016(16) 0.0010(16) 0.0004(17)
C11 0.029(2) 0.022(2) 0.026(2) -0.0010(16) 0.0017(17) -0.0029(16)
C12 0.029(2) 0.029(2) 0.035(2) 0.0024(18) -0.0034(18) 0.0002(18)
C13 0.034(3) 0.040(3) 0.047(3) -0.007(2) -0.009(2) 0.014(2)
N1 0.0220(17) 0.0200(17) 0.0325(19) -0.0025(14) -0.0006(14) -0.0014(13)
N2 0.0215(17) 0.0221(17) 0.034(2) -0.0027(14) -0.0009(14) 0.0042(13)
O1 0.058(2) 0.049(2) 0.084(3) 0.002(2) -0.002(2) -0.0245(19)
O2 0.0294(15) 0.0227(14) 0.0451(19) -0.0071(13) -0.0005(13) -0.0006(11)
O3 0.0304(16) 0.0271(16) 0.0495(19) -0.0040(13) -0.0103(14) -0.0005(12)
O4 0.0335(17) 0.0303(17) 0.061(2) -0.0136(15) -0.0127(15) 0.0084(13)
O5 0.0336(17) 0.0330(17) 0.060(2) -0.0142(16) -0.0139(15) 0.0051(13)
Sr1 0.0218(3) 0.0216(3) 0.0285(3) 0.000 0.000 0.0012(2)

loop_
_atom_type_symbol
_atom_type_description
_atom_type_scat_dispersion_real
_atom_type_scat_dispersion_imag
_atom_type_scat_source
C C 0.0033 0.0016 'International Tables Vol C Tables 4.2.6.8 and 6.1.1.4'
H H 0.0000 0.0000 'International Tables Vol C Tables 4.2.6.8 and 6.1.1.4'
N N 0.0061 0.0033 'International Tables Vol C Tables 4.2.6.8 and 6.1.1.4'
O O 0.0106 0.0060 'International Tables Vol C Tables 4.2.6.8 and 6.1.1.4'
Sr Sr -1.5307 3.2498 'International Tables Vol C Tables 4.2.6.8 and 6.1.1.4'

loop_
_geom_angle_atom_site_label_1
_geom_angle_atom_site_label_2
_geom_angle_atom_site_label_3
_geom_angle
_geom_angle_site_symmetry_1
_geom_angle_site_symmetry_3
C2 C1 C13 119.3(4) . .
C2 C1 H1 120.4 . .
C13 C1 H1 120.4 . .
O1 C2 C1 115.4(4) . .
O1 C2 C3 124.0(4) . .
C1 C2 C3 120.6(4) . .
C4 C3 C2 119.7(4) . .
C4 C3 H3 120.2 . .
C2 C3 H3 120.2 . .
C5 C4 C3 119.7(4) . .
C5 C4 C7 120.8(4) . .
C3 C4 C7 119.4(4) . .
C13 C5 C4 120.1(4) . .
C13 C5 H5 120.0 . .
C4 C5 H5 120.0 . .
N1 C7 N2 111.0(3) . .
N1 C7 C4 125.3(3) . .
N2 C7 C4 123.7(3) . .
N2 C8 C10 105.5(3) . .
N2 C8 C11 121.4(3) . .
C10 C8 C11 133.1(4) . .
O1 C9 H9A 109.5 . .
O1 C9 H9B 109.5 . .
H9A C9 H9B 109.5 . .
O1 C9 H9C 109.5 . .
H9A C9 H9C 109.5 . .
H9B C9 H9C 109.5 . .
C8 C10 N1 109.8(3) . .
C8 C10 C12 131.0(4) . .
N1 C10 C12 119.2(3) . .
O2 C11 O3 126.4(4) . .
O2 C11 C8 115.9(3) . .
O3 C11 C8 117.6(3) . .
O4 C12 O5 120.9(4) . .
O4 C12 C10 120.3(4) . .
O5 C12 C10 118.8(4) . .
C5 C13 C1 120.6(4) . .
C5 C13 H13 119.7 . .
C1 C13 H13 119.7 . .
C7 N1 C10 105.3(3) . .
C7 N1 Sr1 142.1(3) . .
C10 N1 Sr1 108.5(2) . .
C7 N2 C8 108.4(3) . .
C7 N2 H2 125.8 . .
C8 N2 H2 125.8 . .
C2 O1 C9 118.9(4) . .
C11 O2 Sr1 131.5(3) . 7_544
C11 O2 Sr1 125.4(2) . 9_667
Sr1 O2 Sr1 85.23(8) 7_544 9_667
C12 O4 Sr1 122.6(3) . .
C12 O5 H5A 109.5 . .
O4 Sr1 O4 97.29(16) . 6_564
O4 Sr1 O2 152.79(9) . 8_454
O4 Sr1 O2 87.69(10) 6_564 8_454
O4 Sr1 O2 87.69(10) . 3
O4 Sr1 O2 152.79(9) 6_564 3
O2 Sr1 O2 100.03(13) 8_454 3
O4 Sr1 N1 64.05(9) . .
O4 Sr1 N1 79.32(10) 6_564 .
O2 Sr1 N1 90.93(9) 8_454 .
O2 Sr1 N1 126.13(9) 3 .
O4 Sr1 N1 79.32(10) . 6_564
O4 Sr1 N1 64.05(9) 6_564 6_564
O2 Sr1 N1 126.13(9) 8_454 6_564
O2 Sr1 N1 90.93(9) 3 6_564
N1 Sr1 N1 123.75(14) . 6_564
O4 Sr1 O2 141.31(9) . 14_557
O4 Sr1 O2 99.08(9) 6_564 14_557
O2 Sr1 O2 62.85(5) 8_454 14_557
O2 Sr1 O2 62.85(5) 3 14_557
N1 Sr1 O2 153.77(9) . 14_557
N1 Sr1 O2 76.85(9) 6_564 14_557
O4 Sr1 O2 99.08(9) . 9_667
O4 Sr1 O2 141.31(9) 6_564 9_667
O2 Sr1 O2 62.85(5) 8_454 9_667
O2 Sr1 O2 62.85(5) 3 9_667
N1 Sr1 O2 76.85(9) . 9_667
N1 Sr1 O2 153.77(9) 6_564 9_667
O2 Sr1 O2 89.50(11) 14_557 9_667
O4 Sr1 C12 97.72(11) . 6_564
O4 Sr1 C12 18.14(9) 6_564 6_564
O2 Sr1 C12 95.16(10) 8_454 6_564
O2 Sr1 C12 134.73(9) 3 6_564
N1 Sr1 C12 95.71(10) . 6_564
N1 Sr1 C12 47.02(10) 6_564 6_564
O2 Sr1 C12 87.82(9) 14_557 6_564
O2 Sr1 C12 156.22(9) 9_667 6_564
O4 Sr1 Sr1 131.35(8) . 15_567
O4 Sr1 Sr1 131.35(8) 6_564 15_567
O2 Sr1 Sr1 50.02(7) 8_454 15_567
O2 Sr1 Sr1 50.02(7) 3 15_567
N1 Sr1 Sr1 118.12(7) . 15_567
N1 Sr1 Sr1 118.12(7) 6_564 15_567
O2 Sr1 Sr1 44.75(6) 14_557 15_567
O2 Sr1 Sr1 44.75(6) 9_667 15_567
C12 Sr1 Sr1 128.14(7) 6_564 15_567

loop_
_geom_bond_atom_site_label_1
_geom_bond_atom_site_label_2
_geom_bond_distance
_geom_bond_site_symmetry_2
C1 C2 1.381(6) .
C1 C13 1.386(6) .
C1 H1 0.9300 .
C2 O1 1.357(5) .
C2 C3 1.391(6) .
C3 C4 1.391(5) .
C3 H3 0.9300 .
C4 C5 1.385(5) .
C4 C7 1.466(5) .
C5 C13 1.384(6) .
C5 H5 0.9300 .
C7 N1 1.327(5) .
C7 N2 1.352(5) .
C8 N2 1.360(5) .
C8 C10 1.375(5) .
C8 C11 1.491(5) .
C9 O1 1.395(7) .
C9 H9A 0.9600 .
C9 H9B 0.9600 .
C9 H9C 0.9600 .
C10 N1 1.385(5) .
C10 C12 1.478(6) .
C11 O2 1.241(4) .
C11 O3 1.259(5) .
C12 O4 1.224(5) .
C12 O5 1.298(5) .
C13 H13 0.9300 .
N1 Sr1 2.737(3) .
N2 H2 0.8600 .
O2 Sr1 2.548(3) 7_544
O2 Sr1 2.773(3) 9_667
O4 Sr1 2.488(3) .
O5 H5A 0.8200 .
Sr1 O4 2.488(3) 6_564
Sr1 O2 2.548(3) 8_454
Sr1 O2 2.548(3) 3
Sr1 N1 2.737(3) 6_564
Sr1 O2 2.773(3) 14_557
Sr1 O2 2.773(3) 9_667
Sr1 C12 3.312(4) 6_564
Sr1 Sr1 3.6070(12) 15_567
